data_7225496
loop_
_publ_author_name
'KHAN, SAMIM'
'Jana, Subrata'
'Drew, Michael G. B.'
'Bauza, Antonio'
'Frontera, Antonio'
'Chattopadhyay, Shouvik'

_publ_section_title
;
 A novel method for copper(II) mediated region-selective bromination of
 aromatic ring under mild condition
;
_journal_name_full 'RSC Adv.'
_journal_paper_doi 10.1039/C6RA13215D
_journal_year 2016
_chemical_formula_sum 'C18 H22 Br2 Cu N2 O'
_chemical_formula_weight 505.74
_chemical_name_systematic
;
 ?
;
_space_group_IT_number 14
_symmetry_cell_setting monoclinic
_symmetry_space_group_name_Hall '-P 2ybc'
_symmetry_space_group_name_H-M 'P 1 21/c 1'
_atom_sites_solution_hydrogens geom
_atom_sites_solution_primary direct
_atom_sites_solution_secondary difmap
_audit_creation_method SHELXL-97
_audit_update_record
;
2014-04-12 deposited with the CCDC.
2016-06-10 downloaded from the CCDC.
;
_cell_angle_alpha 90.00
_cell_angle_beta 91.432(6)
_cell_angle_gamma 90.00
_cell_formula_units_Z 4
_cell_length_a 7.3937(5)
_cell_length_b 12.4939(13)
_cell_length_c 19.6733(16)
_cell_measurement_reflns_used 9915
_cell_measurement_temperature 150(2)
_cell_measurement_theta_max 30.00
_cell_measurement_theta_min 3.26
_cell_volume 1816.8(3)
_computing_cell_refinement 'Crysalis, Oxford Diffraction'
_computing_data_collection 'Crysalis, Oxford Diffraction'
_computing_data_reduction 'Crysalis, Oxford Diffraction'
_computing_molecular_graphics PLATON(Spek,2004)
_computing_publication_material 'shelxl-97, platon'
_computing_structure_refinement 'SHELXL-97 (Sheldrick, 1997)'
_computing_structure_solution 'SHELXS-97 (Sheldrick, 1997)'
_diffrn_ambient_temperature 150(2)
_diffrn_measured_fraction_theta_full 0.982
_diffrn_measured_fraction_theta_max 0.982
_diffrn_measurement_device 'Oxford Diffaction X-Calibur System'
_diffrn_measurement_method '321 frames, counting time 10 s.'
_diffrn_radiation_monochromator graphite
_diffrn_radiation_source 'fine-focus sealed tube'
_diffrn_radiation_type MoK\a
_diffrn_radiation_wavelength 0.71073
_diffrn_reflns_av_R_equivalents 0.0570
_diffrn_reflns_av_sigmaI/netI 0.1050
_diffrn_reflns_limit_h_max 10
_diffrn_reflns_limit_h_min -7
_diffrn_reflns_limit_k_max 17
_diffrn_reflns_limit_k_min -10
_diffrn_reflns_limit_l_max 25
_diffrn_reflns_limit_l_min -27
_diffrn_reflns_number 9915
_diffrn_reflns_theta_full 30.00
_diffrn_reflns_theta_max 30.00
_diffrn_reflns_theta_min 3.26
_diffrn_standards_decay_% n/a
_diffrn_standards_interval_count n/a
_diffrn_standards_interval_time n/a
_diffrn_standards_number n/a
_exptl_absorpt_coefficient_mu 5.608
_exptl_absorpt_correction_T_max 1.000
_exptl_absorpt_correction_T_min 0.777
_exptl_absorpt_correction_type empirical
_exptl_absorpt_process_details 'ABSPACK, Oxford Diffraction Ltd'
_exptl_crystal_colour blue
_exptl_crystal_density_diffrn 1.849
_exptl_crystal_density_method 'not measured'
_exptl_crystal_description needle
_exptl_crystal_F_000 1004
_exptl_crystal_size_max 0.21
_exptl_crystal_size_mid 0.05
_exptl_crystal_size_min 0.04
_refine_diff_density_max 1.473
_refine_diff_density_min -2.015
_refine_diff_density_rms 0.205
_refine_ls_extinction_method none
_refine_ls_goodness_of_fit_ref 1.076
_refine_ls_hydrogen_treatment constr
_refine_ls_matrix_type full
_refine_ls_number_parameters 220
_refine_ls_number_reflns 5211
_refine_ls_number_restraints 0
_refine_ls_restrained_S_all 1.076
_refine_ls_R_factor_all 0.1198
_refine_ls_R_factor_gt 0.0739
_refine_ls_shift/su_max 0.000
_refine_ls_shift/su_mean 0.000
_refine_ls_structure_factor_coef Fsqd
_refine_ls_weighting_details 'calc w=1/[\s^2^(Fo^2^)+(0.0785P)^2^+6.7532P] where P=(Fo^2^+2Fc^2^)/3'
_refine_ls_weighting_scheme calc
_refine_ls_wR_factor_gt 0.1779
_refine_ls_wR_factor_ref 0.1960
_reflns_number_gt 3506
_reflns_number_total 5211
_reflns_threshold_expression >2sigma(I)
_cod_data_source_file c6ra13215d1.cif
_cod_data_source_block 1
_cod_original_sg_symbol_H-M P21/c
_cod_database_code 7225496

loop_
_symmetry_equiv_pos_as_xyz
'x, y, z'
'-x, y+1/2, -z+1/2'
'-x, -y, -z'
'x, -y-1/2, z-1/2'

loop_
_atom_site_label
_atom_site_type_symbol
_atom_site_fract_x
_atom_site_fract_y
_atom_site_fract_z
_atom_site_U_iso_or_equiv
_atom_site_adp_type
_atom_site_occupancy
_atom_site_symmetry_multiplicity
_atom_site_calc_flag
_atom_site_refinement_flags
Cu1 Cu 0.39838(11) 0.99826(7) 0.28305(4) 0.0148(2) Uani 1 1 d .
Br1 Br 0.13860(9) 0.92459(7) 0.22250(4) 0.0228(2) Uani 1 1 d .
Br19 Br 0.71380(11) 0.78462(8) 0.61707(4) 0.0344(2) Uani 1 1 d .
C12 C 0.4225(9) 0.8929(5) 0.4126(3) 0.0152(13) Uani 1 1 d .
C13 C 0.3294(9) 0.8230(5) 0.4593(3) 0.0149(13) Uani 1 1 d .
C14 C 0.1525(9) 0.7858(6) 0.4425(4) 0.0212(15) Uani 1 1 d .
H14 H 0.0977 0.8072 0.4016 0.025 Uiso 1 1 calc R
C15 C 0.0602(10) 0.7192(6) 0.4849(4) 0.0216(15) Uani 1 1 d .
H15 H -0.0556 0.6956 0.4730 0.026 Uiso 1 1 calc R
C16 C 0.1436(10) 0.6871(6) 0.5466(4) 0.0229(16) Uani 1 1 d .
H16 H 0.0818 0.6428 0.5761 0.027 Uiso 1 1 calc R
C17 C 0.3157(10) 0.7208(6) 0.5638(4) 0.0235(16) Uani 1 1 d .
H17 H 0.3688 0.6984 0.6047 0.028 Uiso 1 1 calc R
C18 C 0.4137(10) 0.7885(6) 0.5207(3) 0.0174(14) Uani 1 1 d .
C19 C 0.5934(9) 0.8249(6) 0.5345(3) 0.0159(14) Uani 1 1 d .
C20 C 0.6805(9) 0.8885(6) 0.4914(4) 0.0177(14) Uani 1 1 d .
H20 H 0.7971 0.9107 0.5032 0.021 Uiso 1 1 calc R
C21 C 0.6028(9) 0.9242(6) 0.4280(3) 0.0156(13) Uani 1 1 d .
C22 C 0.7048(9) 0.9938(6) 0.3823(4) 0.0173(14) Uani 1 1 d .
C24 C 0.7459(10) 1.1041(6) 0.2840(4) 0.0201(15) Uani 1 1 d .
H24A H 0.8336 1.0619 0.2598 0.024 Uiso 1 1 calc R
H24B H 0.8104 1.1559 0.3122 0.024 Uiso 1 1 calc R
C25 C 0.6201(10) 1.1601(6) 0.2346(4) 0.0224(16) Uani 1 1 d .
H25A H 0.5553 1.2160 0.2581 0.027 Uiso 1 1 calc R
H25B H 0.6898 1.1936 0.1993 0.027 Uiso 1 1 calc R
C221 C 0.8985(9) 1.0203(6) 0.4010(4) 0.0199(15) Uani 1 1 d .
H22A H 0.9712 1.0143 0.3614 0.030 Uiso 1 1 calc R
H22B H 0.9423 0.9714 0.4352 0.030 Uiso 1 1 calc R
H22C H 0.9055 1.0921 0.4182 0.030 Uiso 1 1 calc R
N23 N 0.6330(8) 1.0334(5) 0.3269(3) 0.0172(12) Uani 1 1 d .
N26 N 0.4894(9) 1.0847(5) 0.2035(3) 0.0245(14) Uani 1 1 d .
C27 C 0.3567(12) 1.1412(7) 0.1595(4) 0.034(2) Uani 1 1 d .
H27A H 0.2833 1.0889 0.1350 0.041 Uiso 1 1 calc R
H27B H 0.4208 1.1831 0.1263 0.041 Uiso 1 1 calc R
C28 C 0.2354(13) 1.2136(8) 0.1982(5) 0.041(2) Uani 1 1 d .
H28A H 0.1833 1.1747 0.2349 0.061 Uiso 1 1 calc R
H28B H 0.1407 1.2399 0.1683 0.061 Uiso 1 1 calc R
H28C H 0.3043 1.2728 0.2160 0.061 Uiso 1 1 calc R
C29 C 0.5842(13) 0.9981(7) 0.1631(5) 0.034(2) Uani 1 1 d .
H29A H 0.6612 0.9578 0.1945 0.041 Uiso 1 1 calc R
H29B H 0.4926 0.9492 0.1454 0.041 Uiso 1 1 calc R
C30 C 0.6971(15) 1.0328(9) 0.1051(6) 0.052(3) Uani 1 1 d .
H30A H 0.6242 1.0738 0.0735 0.078 Uiso 1 1 calc R
H30B H 0.7439 0.9709 0.0825 0.078 Uiso 1 1 calc R
H30C H 0.7958 1.0760 0.1219 0.078 Uiso 1 1 calc R
O11 O 0.3282(6) 0.9190(4) 0.3585(3) 0.0215(11) Uani 1 1 d .

loop_
_atom_site_aniso_label
_atom_site_aniso_U_11
_atom_site_aniso_U_22
_atom_site_aniso_U_33
_atom_site_aniso_U_23
_atom_site_aniso_U_13
_atom_site_aniso_U_12
Cu1 0.0162(4) 0.0128(4) 0.0153(4) 0.0023(3) -0.0011(3) -0.0015(3)
Br1 0.0222(3) 0.0265(4) 0.0195(4) -0.0013(3) -0.0044(3) -0.0024(3)
Br19 0.0342(4) 0.0382(5) 0.0304(5) 0.0069(4) -0.0043(3) 0.0010(4)
C12 0.022(3) 0.011(3) 0.013(3) 0.002(2) -0.001(2) 0.001(3)
C13 0.022(3) 0.008(3) 0.014(3) -0.002(2) -0.001(3) 0.001(3)
C14 0.020(3) 0.022(4) 0.021(4) -0.002(3) -0.002(3) 0.003(3)
C15 0.017(3) 0.017(4) 0.030(4) 0.004(3) 0.001(3) -0.002(3)
C16 0.029(4) 0.017(4) 0.023(4) 0.003(3) 0.007(3) -0.004(3)
C17 0.032(4) 0.017(4) 0.021(4) 0.007(3) 0.000(3) 0.005(3)
C18 0.025(3) 0.012(3) 0.016(3) 0.000(3) 0.002(3) 0.003(3)
C19 0.022(3) 0.017(4) 0.008(3) -0.001(2) -0.003(2) 0.005(3)
C20 0.018(3) 0.013(3) 0.021(3) -0.003(3) -0.004(3) 0.001(3)
C21 0.016(3) 0.012(3) 0.019(3) -0.002(3) 0.000(2) 0.001(3)
C22 0.019(3) 0.012(3) 0.021(3) -0.004(3) -0.001(3) 0.001(3)
C24 0.024(3) 0.015(4) 0.021(4) 0.002(3) 0.005(3) -0.010(3)
C25 0.030(4) 0.014(4) 0.023(4) 0.007(3) 0.005(3) -0.008(3)
C221 0.019(3) 0.019(4) 0.021(4) 0.003(3) 0.000(3) -0.005(3)
N23 0.021(3) 0.010(3) 0.020(3) -0.002(2) 0.001(2) 0.000(2)
N26 0.035(3) 0.020(3) 0.019(3) 0.007(3) 0.001(3) -0.010(3)
C27 0.046(5) 0.033(5) 0.025(4) 0.018(4) -0.006(4) -0.005(4)
C28 0.046(5) 0.036(5) 0.040(5) -0.006(4) -0.013(4) 0.004(5)
C29 0.049(5) 0.021(4) 0.032(5) -0.007(4) 0.005(4) -0.001(4)
C30 0.067(7) 0.038(6) 0.051(6) 0.010(5) 0.025(6) 0.013(6)
O11 0.018(2) 0.026(3) 0.020(3) 0.011(2) -0.0007(19) -0.009(2)

loop_
_atom_type_symbol
_atom_type_description
_atom_type_scat_dispersion_real
_atom_type_scat_dispersion_imag
_atom_type_scat_source
C C 0.0033 0.0016 'International Tables Vol C Tables 4.2.6.8 and 6.1.1.4'
H H 0.0000 0.0000 'International Tables Vol C Tables 4.2.6.8 and 6.1.1.4'
N N 0.0061 0.0033 'International Tables Vol C Tables 4.2.6.8 and 6.1.1.4'
O O 0.0106 0.0060 'International Tables Vol C Tables 4.2.6.8 and 6.1.1.4'
Cu Cu 0.3201 1.2651 'International Tables Vol C Tables 4.2.6.8 and 6.1.1.4'
Br Br -0.2901 2.4595 'International Tables Vol C Tables 4.2.6.8 and 6.1.1.4'

loop_
_geom_angle_atom_site_label_1
_geom_angle_atom_site_label_2
_geom_angle_atom_site_label_3
_geom_angle
O11 Cu1 N23 91.7(2)
O11 Cu1 N26 176.7(2)
N23 Cu1 N26 85.1(3)
O11 Cu1 Br1 87.51(16)
N23 Cu1 Br1 169.17(18)
N26 Cu1 Br1 95.56(19)
O11 C12 C21 126.1(6)
O11 C12 C13 114.6(6)
C21 C12 C13 119.3(6)
C18 C13 C14 118.9(6)
C18 C13 C12 121.2(6)
C14 C13 C12 119.9(6)
C15 C14 C13 121.8(7)
C14 C15 C16 118.9(7)
C17 C16 C15 120.5(7)
C16 C17 C18 121.5(7)
C17 C18 C13 118.4(7)
C17 C18 C19 124.6(7)
C13 C18 C19 117.0(6)
C20 C19 C18 122.0(6)
C20 C19 Br19 118.5(5)
C18 C19 Br19 119.5(5)
C19 C20 C21 123.2(6)
C12 C21 C20 117.1(6)
C12 C21 C22 121.9(6)
C20 C21 C22 121.0(6)
N23 C22 C21 122.1(6)
N23 C22 C221 119.2(6)
C21 C22 C221 118.7(6)
N23 C24 C25 107.2(6)
N26 C25 C24 111.1(6)
C22 N23 C24 118.5(6)
C22 N23 Cu1 128.4(5)
C24 N23 Cu1 112.6(5)
C27 N26 C25 111.0(6)
C27 N26 C29 110.1(7)
C25 N26 C29 111.5(6)
C27 N26 Cu1 118.7(5)
C25 N26 Cu1 104.2(4)
C29 N26 Cu1 101.0(5)
N26 C27 C28 113.0(7)
C30 C29 N26 117.7(8)
C12 O11 Cu1 129.1(4)

loop_
_geom_bond_atom_site_label_1
_geom_bond_atom_site_label_2
_geom_bond_distance
Cu1 O11 1.868(5)
Cu1 N23 1.967(6)
Cu1 N26 2.030(6)
Cu1 Br1 2.4168(11)
Br19 C19 1.901(7)
C12 O11 1.300(8)
C12 C21 1.415(9)
C12 C13 1.452(9)
C13 C18 1.414(9)
C13 C14 1.419(10)
C14 C15 1.373(11)
C15 C16 1.406(11)
C16 C17 1.374(11)
C17 C18 1.410(10)
C18 C19 1.424(10)
C19 C20 1.339(10)
C20 C21 1.431(10)
C21 C22 1.472(10)
C22 N23 1.298(9)
C22 C221 1.506(9)
C24 N23 1.492(9)
C24 C25 1.501(11)
C25 N26 1.473(10)
N26 C27 1.472(10)
N26 C29 1.523(10)
C27 C28 1.496(13)
C29 C30 1.495(12)
